data_7718398
loop_
_publ_author_name
'Varmu&#x17e;ov&#xe1;, V&#x11b;ra'
'C&#xed;sa&#x159;ov&#xe1;, Ivana'
'&#x160;t&#x11b;pni&#x10d;ka, Petr'

_publ_section_title
;
 Changing the properties of monodentate and P,C-chelating
 ferrocenyl-substituted 1,2,3-triazol-5-ylidene ligands through an
 inserted carbonyl moiety.
;
_journal_issue 16
_journal_name_full 'Dalton transactions (Cambridge, England : 2003)'
_journal_page_first 6563
_journal_page_last 6575
_journal_paper_doi 10.1039/d5dt00545k
_journal_volume 54
_journal_year 2025
_chemical_formula_moiety 'C22 H21 Fe N3 O'
_chemical_formula_sum 'C22 H21 Fe N3 O'
_chemical_formula_weight 399.27
_space_group_crystal_system monoclinic
_space_group_IT_number 14
_space_group_name_Hall '-P 2yn'
_space_group_name_H-M_alt 'P 1 21/n 1'
_atom_sites_solution_hydrogens geom
_atom_sites_solution_primary direct
_atom_sites_solution_secondary difmap
_audit_creation_method SHELXL-2017/1
_audit_update_record
;
2025-02-27 deposited with the CCDC.	2025-03-21 downloaded from the CCDC.
;
_cell_angle_alpha 90
_cell_angle_beta 92.8520(10)
_cell_angle_gamma 90
_cell_formula_units_Z 4
_cell_length_a 10.8095(3)
_cell_length_b 10.2857(3)
_cell_length_c 16.6032(5)
_cell_measurement_reflns_used 9895
_cell_measurement_temperature 120(2)
_cell_measurement_theta_max 28.26
_cell_measurement_theta_min 2.33
_cell_volume 1843.71(9)
_computing_cell_refinement 'SAINT V8.40B (Bruker AXS LLC, 2019)'
_computing_data_collection 'Bruker Instrument Service v8.5.1.2 Release'
_computing_data_reduction 'SAINT V8.40B (Bruker AXS LLC, 2019)'
_computing_molecular_graphics 'PLATON (Spek, 2017)'
_computing_publication_material 'PLATON (Spek, 2017)'
_computing_structure_refinement 'SHELXL 2017 (Sheldrick, 2017)'
_computing_structure_solution 'SHELXT 2018 (Sheldrick, 2018)'
_diffrn_ambient_temperature 120(2)
_diffrn_measured_fraction_theta_full 0.998
_diffrn_measured_fraction_theta_max 0.998
_diffrn_measurement_device_type 'Bruker D8 VENTURE Kappa Duo'
_diffrn_measurement_method '\f and \w scans'
_diffrn_radiation_monochromator 'Quazar Mo multilayer optic'
_diffrn_radiation_source 'I\mS micro-focus sealed tube'
_diffrn_radiation_type MoK\a
_diffrn_radiation_wavelength 0.71073
_diffrn_reflns_av_R_equivalents 0.0209
_diffrn_reflns_av_unetI/netI 0.0126
_diffrn_reflns_Laue_measured_fraction_full 0.998
_diffrn_reflns_Laue_measured_fraction_max 0.998
_diffrn_reflns_limit_h_max 14
_diffrn_reflns_limit_h_min -12
_diffrn_reflns_limit_k_max 13
_diffrn_reflns_limit_k_min -13
_diffrn_reflns_limit_l_max 22
_diffrn_reflns_limit_l_min -22
_diffrn_reflns_number 33897
_diffrn_reflns_point_group_measured_fraction_full 0.998
_diffrn_reflns_point_group_measured_fraction_max 0.998
_diffrn_reflns_theta_full 25.242
_diffrn_reflns_theta_max 28.281
_diffrn_reflns_theta_min 2.302
_exptl_absorpt_coefficient_mu 0.835
_exptl_absorpt_correction_T_max 0.85
_exptl_absorpt_correction_T_min 0.73
_exptl_absorpt_correction_type multi-scan
_exptl_absorpt_process_details
;
Krause, L., Herbst-Irmer, R., Sheldrick, G. M., Stalke, D. (2015).
J. Appl. Cryst. 48, 3-10.
;
_exptl_crystal_colour 'dark orange'
_exptl_crystal_density_diffrn 1.438
_exptl_crystal_description prism
_exptl_crystal_F_000 832
_exptl_crystal_size_max 0.67
_exptl_crystal_size_mid 0.20
_exptl_crystal_size_min 0.19
_refine_diff_density_max 0.371
_refine_diff_density_min -0.333
_refine_diff_density_rms 0.046
_refine_ls_extinction_method none
_refine_ls_goodness_of_fit_ref 1.043
_refine_ls_hydrogen_treatment constr
_refine_ls_matrix_type full
_refine_ls_number_parameters 247
_refine_ls_number_reflns 4566
_refine_ls_number_restraints 0
_refine_ls_restrained_S_all 1.043
_refine_ls_R_factor_all 0.0253
_refine_ls_R_factor_gt 0.0246
_refine_ls_shift/su_max 0.001
_refine_ls_shift/su_mean 0.000
_refine_ls_structure_factor_coef Fsqd
_refine_ls_weighting_details 'w=1/[\s^2^(Fo^2^)+(0.0345P)^2^+0.8928P] where P=(Fo^2^+2Fc^2^)/3'
_refine_ls_weighting_scheme calc
_refine_ls_wR_factor_gt 0.0676
_refine_ls_wR_factor_ref 0.0681
_reflns_Friedel_coverage 0.000
_reflns_number_gt 4406
_reflns_number_total 4566
_reflns_threshold_expression 'I > 2\s(I)'
_cod_data_source_file d5dt00545k2.cif
_cod_data_source_block vv302
_cod_depositor_comments 'Adding full bibliography for 7718398--7718407.cif.'
_cod_original_sg_symbol_H-M 'P 21/n'
_cod_database_code 7718398
_shelx_shelxl_version_number 2017/1
_shelx_space_group_comment
;
The symmetry employed for this shelxl refinement is uniquely defined
by the following loop, which should always be used as a source of
symmetry information in preference to the above space-group names.
They are only intended as comments.
;
_shelx_estimated_absorpt_t_min 0.605
_shelx_estimated_absorpt_t_max 0.858

loop_
_space_group_symop_operation_xyz
'x, y, z'
'-x+1/2, y+1/2, -z+1/2'
'-x, -y, -z'
'x-1/2, -y-1/2, z-1/2'

loop_
_atom_site_label
_atom_site_type_symbol
_atom_site_fract_x
_atom_site_fract_y
_atom_site_fract_z
_atom_site_U_iso_or_equiv
_atom_site_adp_type
_atom_site_occupancy
_atom_site_site_symmetry_order
_atom_site_calc_flag
_atom_site_refinement_flags_posn
_atom_site_refinement_flags_adp
_atom_site_refinement_flags_occupancy
_atom_site_disorder_assembly
_atom_site_disorder_group
Fe1 Fe 0.36262(2) 0.23666(2) 0.33962(2) 0.01619(6) Uani 1 1 d . . . . .
O1 O 0.34548(8) 0.55852(8) 0.45649(5) 0.02261(17) Uani 1 1 d . . . . .
N1 N 0.53461(9) 0.56071(11) 0.28363(6) 0.0235(2) Uani 1 1 d . . . . .
N2 N 0.64620(9) 0.60912(11) 0.28198(6) 0.0245(2) Uani 1 1 d . . . . .
N3 N 0.67919(9) 0.64896(9) 0.35839(5) 0.01775(18) Uani 1 1 d . . . . .
C1 C 0.58740(10) 0.62735(11) 0.40798(6) 0.0176(2) Uani 1 1 d . . . . .
H1 H 0.586488 0.646954 0.463857 0.021 Uiso 1 1 calc R U . . .
C2 C 0.49486(10) 0.57065(10) 0.36039(6) 0.0174(2) Uani 1 1 d . . . . .
C3 C 0.37719(10) 0.52089(11) 0.39033(7) 0.0179(2) Uani 1 1 d . . . . .
C4 C 0.30405(10) 0.42382(11) 0.34449(7) 0.0195(2) Uani 1 1 d . . . . .
C5 C 0.21605(10) 0.34000(12) 0.38121(8) 0.0232(2) Uani 1 1 d . . . . .
H5 H 0.191746 0.344720 0.435333 0.028 Uiso 1 1 calc R U . . .
C6 C 0.17222(12) 0.24927(12) 0.32218(9) 0.0276(3) Uani 1 1 d . . . . .
H6 H 0.113372 0.182385 0.329889 0.033 Uiso 1 1 calc R U . . .
C7 C 0.23171(12) 0.27577(12) 0.24928(8) 0.0271(3) Uani 1 1 d . . . . .
H7 H 0.218473 0.229720 0.200004 0.033 Uiso 1 1 calc R U . . .
C8 C 0.31410(11) 0.38233(12) 0.26226(7) 0.0230(2) Uani 1 1 d . . . . .
H8 H 0.366078 0.419255 0.223836 0.028 Uiso 1 1 calc R U . . .
C9 C 0.53571(11) 0.22324(11) 0.39637(8) 0.0228(2) Uani 1 1 d . . . . .
H9 H 0.579863 0.291162 0.423860 0.027 Uiso 1 1 calc R U . . .
C10 C 0.45361(11) 0.13404(12) 0.43115(7) 0.0232(2) Uani 1 1 d . . . . .
H10 H 0.433113 0.132042 0.486117 0.028 Uiso 1 1 calc R U . . .
C11 C 0.40739(11) 0.04838(11) 0.36982(7) 0.0232(2) Uani 1 1 d . . . . .
H11 H 0.350656 -0.020873 0.376489 0.028 Uiso 1 1 calc R U . . .
C12 C 0.46094(11) 0.08447(12) 0.29666(7) 0.0234(2) Uani 1 1 d . . . . .
H12 H 0.446436 0.043469 0.245792 0.028 Uiso 1 1 calc R U . . .
C13 C 0.54010(11) 0.19279(12) 0.31295(7) 0.0238(2) Uani 1 1 d . . . . .
H13 H 0.587554 0.237010 0.274851 0.029 Uiso 1 1 calc R U . . .
C15 C 0.80189(10) 0.69572(11) 0.38020(6) 0.0176(2) Uani 1 1 d . . . . .
C16 C 0.82177(10) 0.82873(11) 0.38739(7) 0.0194(2) Uani 1 1 d . . . . .
C17 C 0.94024(11) 0.86939(11) 0.41380(7) 0.0216(2) Uani 1 1 d . . . . .
H17 H 0.956602 0.959814 0.419123 0.026 Uiso 1 1 calc R U . . .
C18 C 1.03495(11) 0.78121(12) 0.43252(7) 0.0209(2) Uani 1 1 d . . . . .
C19 C 1.01163(10) 0.64848(11) 0.42143(7) 0.0201(2) Uani 1 1 d . . . . .
H19 H 1.076773 0.587927 0.432069 0.024 Uiso 1 1 calc R U . . .
C20 C 0.89521(10) 0.60305(11) 0.39517(6) 0.0182(2) Uani 1 1 d . . . . .
C21 C 0.72181(11) 0.92693(12) 0.36730(8) 0.0246(2) Uani 1 1 d . . . . .
H21A H 0.652950 0.884469 0.337015 0.037 Uiso 1 1 calc R U . . .
H21B H 0.755280 0.996649 0.334553 0.037 Uiso 1 1 calc R U . . .
H21C H 0.692071 0.963648 0.417259 0.037 Uiso 1 1 calc R U . . .
C22 C 1.15937(11) 0.82782(13) 0.46601(8) 0.0279(3) Uani 1 1 d . . . . .
H22A H 1.170728 0.919155 0.451276 0.042 Uiso 1 1 calc R U . . .
H22B H 1.224956 0.775149 0.443631 0.042 Uiso 1 1 calc R U . . .
H22C H 1.163288 0.819455 0.524875 0.042 Uiso 1 1 calc R U . . .
C23 C 0.86968(11) 0.46009(11) 0.38374(7) 0.0231(2) Uani 1 1 d . . . . .
H23A H 0.945001 0.410455 0.397993 0.035 Uiso 1 1 calc R U . . .
H23B H 0.843862 0.443391 0.327270 0.035 Uiso 1 1 calc R U . . .
H23C H 0.803568 0.433425 0.418516 0.035 Uiso 1 1 calc R U . . .

loop_
_atom_site_aniso_label
_atom_site_aniso_U_11
_atom_site_aniso_U_22
_atom_site_aniso_U_33
_atom_site_aniso_U_23
_atom_site_aniso_U_13
_atom_site_aniso_U_12
Fe1 0.01597(9) 0.01565(9) 0.01684(9) -0.00117(5) -0.00039(6) 0.00088(5)
O1 0.0214(4) 0.0236(4) 0.0229(4) -0.0043(3) 0.0026(3) 0.0018(3)
N1 0.0227(5) 0.0299(5) 0.0176(4) -0.0019(4) -0.0012(4) 0.0009(4)
N2 0.0238(5) 0.0338(6) 0.0157(4) -0.0024(4) -0.0003(4) -0.0001(4)
N3 0.0181(4) 0.0206(4) 0.0144(4) -0.0002(3) 0.0001(3) 0.0020(3)
C1 0.0182(5) 0.0181(5) 0.0165(5) -0.0005(4) 0.0012(4) 0.0022(4)
C2 0.0189(5) 0.0161(5) 0.0169(5) -0.0006(4) -0.0011(4) 0.0037(4)
C3 0.0172(5) 0.0161(5) 0.0199(5) 0.0000(4) -0.0027(4) 0.0041(4)
C4 0.0168(5) 0.0177(5) 0.0235(5) -0.0012(4) -0.0040(4) 0.0040(4)
C5 0.0149(5) 0.0228(5) 0.0316(6) -0.0035(5) -0.0010(4) 0.0028(4)
C6 0.0175(5) 0.0252(6) 0.0393(7) -0.0038(5) -0.0062(5) -0.0003(4)
C7 0.0281(6) 0.0250(6) 0.0269(6) -0.0031(5) -0.0121(5) 0.0002(5)
C8 0.0270(6) 0.0207(5) 0.0203(5) 0.0002(4) -0.0081(4) 0.0019(4)
C9 0.0186(5) 0.0207(5) 0.0285(6) -0.0014(4) -0.0048(4) 0.0040(4)
C10 0.0291(6) 0.0222(5) 0.0182(5) 0.0021(4) 0.0008(4) 0.0063(5)
C11 0.0256(6) 0.0165(5) 0.0277(6) 0.0014(4) 0.0026(4) 0.0012(4)
C12 0.0275(6) 0.0210(5) 0.0218(5) -0.0038(4) 0.0028(4) 0.0057(4)
C13 0.0203(5) 0.0240(6) 0.0276(6) 0.0027(5) 0.0068(4) 0.0038(4)
C15 0.0167(5) 0.0217(5) 0.0144(5) 0.0007(4) 0.0019(4) 0.0007(4)
C16 0.0203(5) 0.0208(5) 0.0173(5) 0.0018(4) 0.0040(4) 0.0031(4)
C17 0.0220(5) 0.0196(5) 0.0235(5) -0.0004(4) 0.0045(4) 0.0003(4)
C18 0.0181(5) 0.0237(5) 0.0211(5) -0.0015(4) 0.0037(4) 0.0004(4)
C19 0.0182(5) 0.0225(5) 0.0197(5) 0.0001(4) 0.0020(4) 0.0041(4)
C20 0.0198(5) 0.0194(5) 0.0156(5) 0.0004(4) 0.0030(4) 0.0021(4)
C21 0.0227(5) 0.0213(5) 0.0299(6) 0.0046(5) 0.0022(4) 0.0051(4)
C22 0.0193(5) 0.0272(6) 0.0371(7) -0.0046(5) 0.0002(5) -0.0005(5)
C23 0.0234(5) 0.0189(5) 0.0268(6) -0.0005(4) -0.0004(4) 0.0023(4)

loop_
_atom_type_symbol
_atom_type_description
_atom_type_scat_dispersion_real
_atom_type_scat_dispersion_imag
_atom_type_scat_source
C C 0.0033 0.0016 'International Tables Vol C Tables 4.2.6.8 and 6.1.1.4'
H H 0.0000 0.0000 'International Tables Vol C Tables 4.2.6.8 and 6.1.1.4'
Fe Fe 0.3463 0.8444 'International Tables Vol C Tables 4.2.6.8 and 6.1.1.4'
N N 0.0061 0.0033 'International Tables Vol C Tables 4.2.6.8 and 6.1.1.4'
O O 0.0106 0.0060 'International Tables Vol C Tables 4.2.6.8 and 6.1.1.4'

loop_
_geom_angle_atom_site_label_1
_geom_angle_atom_site_label_2
_geom_angle_atom_site_label_3
_geom_angle
_geom_angle_site_symmetry_1
_geom_angle_site_symmetry_3
_geom_angle_publ_flag
C8 Fe1 C4 41.60(5) . . ?
C8 Fe1 C12 117.95(5) . . ?
C4 Fe1 C12 155.58(5) . . ?
C8 Fe1 C13 104.04(5) . . ?
C4 Fe1 C13 121.12(5) . . ?
C12 Fe1 C13 40.80(5) . . ?
C8 Fe1 C7 40.83(5) . . ?
C4 Fe1 C7 68.76(5) . . ?
C12 Fe1 C7 104.32(5) . . ?
C13 Fe1 C7 120.45(5) . . ?
C8 Fe1 C11 154.61(5) . . ?
C4 Fe1 C11 162.87(5) . . ?
C12 Fe1 C11 40.62(5) . . ?
C13 Fe1 C11 68.38(5) . . ?
C7 Fe1 C11 120.65(5) . . ?
C8 Fe1 C5 69.57(5) . . ?
C4 Fe1 C5 41.31(5) . . ?
C12 Fe1 C5 159.65(5) . . ?
C13 Fe1 C5 159.35(5) . . ?
C7 Fe1 C5 68.21(5) . . ?
C11 Fe1 C5 125.61(5) . . ?
C8 Fe1 C9 122.75(5) . . ?
C4 Fe1 C9 108.89(5) . . ?
C12 Fe1 C9 68.34(5) . . ?
C13 Fe1 C9 40.63(5) . . ?
C7 Fe1 C9 158.00(6) . . ?
C11 Fe1 C9 68.08(5) . . ?
C5 Fe1 C9 125.41(5) . . ?
C8 Fe1 C10 161.09(5) . . ?
C4 Fe1 C10 126.52(5) . . ?
C12 Fe1 C10 68.09(5) . . ?
C13 Fe1 C10 68.11(5) . . ?
C7 Fe1 C10 158.02(5) . . ?
C11 Fe1 C10 40.36(5) . . ?
C5 Fe1 C10 111.40(5) . . ?
C9 Fe1 C10 40.33(5) . . ?
C8 Fe1 C6 68.92(5) . . ?
C4 Fe1 C6 68.64(5) . . ?
C12 Fe1 C6 122.09(5) . . ?
C13 Fe1 C6 157.40(5) . . ?
C7 Fe1 C6 40.48(6) . . ?
C11 Fe1 C6 108.32(5) . . ?
C5 Fe1 C6 40.21(5) . . ?
C9 Fe1 C6 160.81(6) . . ?
C10 Fe1 C6 124.81(5) . . ?
N2 N1 C2 108.90(9) . . ?
N1 N2 N3 107.10(9) . . ?
C1 N3 N2 110.77(9) . . ?
C1 N3 C15 127.03(9) . . ?
N2 N3 C15 121.95(9) . . ?
N3 C1 C2 104.93(10) . . ?
N3 C1 H1 127.5 . . ?
C2 C1 H1 127.5 . . ?
N1 C2 C1 108.29(10) . . ?
N1 C2 C3 127.00(10) . . ?
C1 C2 C3 124.56(10) . . ?
O1 C3 C4 120.81(10) . . ?
O1 C3 C2 118.28(10) . . ?
C4 C3 C2 120.83(10) . . ?
C8 C4 C5 107.83(10) . . ?
C8 C4 C3 129.14(11) . . ?
C5 C4 C3 122.62(10) . . ?
C8 C4 Fe1 69.06(6) . . ?
C5 C4 Fe1 70.32(7) . . ?
C3 C4 Fe1 120.43(7) . . ?
C6 C5 C4 107.84(11) . . ?
C6 C5 Fe1 70.37(7) . . ?
C4 C5 Fe1 68.37(6) . . ?
C6 C5 H5 126.1 . . ?
C4 C5 H5 126.1 . . ?
Fe1 C5 H5 126.7 . . ?
C5 C6 C7 108.17(11) . . ?
C5 C6 Fe1 69.42(7) . . ?
C7 C6 Fe1 69.08(7) . . ?
C5 C6 H6 125.9 . . ?
C7 C6 H6 125.9 . . ?
Fe1 C6 H6 127.2 . . ?
C8 C7 C6 108.93(11) . . ?
C8 C7 Fe1 68.66(7) . . ?
C6 C7 Fe1 70.44(7) . . ?
C8 C7 H7 125.5 . . ?
C6 C7 H7 125.5 . . ?
Fe1 C7 H7 127.0 . . ?
C7 C8 C4 107.22(11) . . ?
C7 C8 Fe1 70.51(7) . . ?
C4 C8 Fe1 69.35(6) . . ?
C7 C8 H8 126.4 . . ?
C4 C8 H8 126.4 . . ?
Fe1 C8 H8 125.3 . . ?
C10 C9 C13 107.79(11) . . ?
C10 C9 Fe1 69.93(7) . . ?
C13 C9 Fe1 69.06(7) . . ?
C10 C9 H9 126.1 . . ?
C13 C9 H9 126.1 . . ?
Fe1 C9 H9 126.5 . . ?
C11 C10 C9 108.33(10) . . ?
C11 C10 Fe1 69.54(7) . . ?
C9 C10 Fe1 69.74(7) . . ?
C11 C10 H10 125.8 . . ?
C9 C10 H10 125.8 . . ?
Fe1 C10 H10 126.5 . . ?
C10 C11 C12 107.91(11) . . ?
C10 C11 Fe1 70.10(7) . . ?
C12 C11 Fe1 69.25(7) . . ?
C10 C11 H11 126.0 . . ?
C12 C11 H11 126.0 . . ?
Fe1 C11 H11 126.2 . . ?
C11 C12 C13 107.99(10) . . ?
C11 C12 Fe1 70.13(7) . . ?
C13 C12 Fe1 69.61(7) . . ?
C11 C12 H12 126.0 . . ?
C13 C12 H12 126.0 . . ?
Fe1 C12 H12 125.8 . . ?
C12 C13 C9 107.98(10) . . ?
C12 C13 Fe1 69.60(7) . . ?
C9 C13 Fe1 70.30(7) . . ?
C12 C13 H13 126.0 . . ?
C9 C13 H13 126.0 . . ?
Fe1 C13 H13 125.7 . . ?
C16 C15 C20 123.22(10) . . ?
C16 C15 N3 119.15(10) . . ?
C20 C15 N3 117.61(10) . . ?
C15 C16 C17 117.22(10) . . ?
C15 C16 C21 122.40(10) . . ?
C17 C16 C21 120.38(11) . . ?
C18 C17 C16 121.86(11) . . ?
C18 C17 H17 119.1 . . ?
C16 C17 H17 119.1 . . ?
C17 C18 C19 118.76(11) . . ?
C17 C18 C22 120.53(11) . . ?
C19 C18 C22 120.69(11) . . ?
C20 C19 C18 121.53(10) . . ?
C20 C19 H19 119.2 . . ?
C18 C19 H19 119.2 . . ?
C19 C20 C15 117.32(10) . . ?
C19 C20 C23 121.61(10) . . ?
C15 C20 C23 121.06(10) . . ?
C16 C21 H21A 109.5 . . ?
C16 C21 H21B 109.5 . . ?
H21A C21 H21B 109.5 . . ?
C16 C21 H21C 109.5 . . ?
H21A C21 H21C 109.5 . . ?
H21B C21 H21C 109.5 . . ?
C18 C22 H22A 109.5 . . ?
C18 C22 H22B 109.5 . . ?
H22A C22 H22B 109.5 . . ?
C18 C22 H22C 109.5 . . ?
H22A C22 H22C 109.5 . . ?
H22B C22 H22C 109.5 . . ?
C20 C23 H23A 109.5 . . ?
C20 C23 H23B 109.5 . . ?
H23A C23 H23B 109.5 . . ?
C20 C23 H23C 109.5 . . ?
H23A C23 H23C 109.5 . . ?
H23B C23 H23C 109.5 . . ?

loop_
_geom_bond_atom_site_label_1
_geom_bond_atom_site_label_2
_geom_bond_distance
_geom_bond_site_symmetry_2
_geom_bond_publ_flag
Fe1 C8 2.0255(12) . ?
Fe1 C4 2.0294(11) . ?
Fe1 C12 2.0406(11) . ?
Fe1 C13 2.0408(12) . ?
Fe1 C7 2.0501(12) . ?
Fe1 C11 2.0523(12) . ?
Fe1 C5 2.0556(12) . ?
Fe1 C9 2.0573(12) . ?
Fe1 C10 2.0597(11) . ?
Fe1 C6 2.0681(13) . ?
O1 C3 1.2294(14) . ?
N1 N2 1.3065(14) . ?
N1 C2 1.3689(14) . ?
N2 N3 1.3637(13) . ?
N3 C1 1.3390(14) . ?
N3 C15 1.4401(14) . ?
C1 C2 1.3735(15) . ?
C1 H1 0.9500 . ?
C2 C3 1.4798(15) . ?
C3 C4 1.4632(15) . ?
C4 C8 1.4398(16) . ?
C4 C5 1.4413(17) . ?
C5 C6 1.4177(17) . ?
C5 H5 0.9500 . ?
C6 C7 1.425(2) . ?
C6 H6 0.9500 . ?
C7 C8 1.4219(17) . ?
C7 H7 0.9500 . ?
C8 H8 0.9500 . ?
C9 C10 1.4191(18) . ?
C9 C13 1.4230(17) . ?
C9 H9 0.9500 . ?
C10 C11 1.4186(17) . ?
C10 H10 0.9500 . ?
C11 C12 1.4207(17) . ?
C11 H11 0.9500 . ?
C12 C13 1.4225(17) . ?
C12 H12 0.9500 . ?
C13 H13 0.9500 . ?
C15 C16 1.3891(16) . ?
C15 C20 1.4010(15) . ?
C16 C17 1.3968(16) . ?
C16 C21 1.5044(15) . ?
C17 C18 1.3913(16) . ?
C17 H17 0.9500 . ?
C18 C19 1.3989(16) . ?
C18 C22 1.5078(16) . ?
C19 C20 1.3920(16) . ?
C19 H19 0.9500 . ?
C20 C23 1.5064(16) . ?
C21 H21A 0.9800 . ?
C21 H21B 0.9800 . ?
C21 H21C 0.9800 . ?
C22 H22A 0.9800 . ?
C22 H22B 0.9800 . ?
C22 H22C 0.9800 . ?
C23 H23A 0.9800 . ?
C23 H23B 0.9800 . ?
C23 H23C 0.9800 . ?
